data_4118058
loop_
_publ_author_name
'Andrey Y. Khalimon'
'Warren E. Piers'
'James M. Blackwell'
'David J. Michalak'
'Masood Parvez'

_publ_contact_author
;
    Masood Parvez
    Department of Chemistry
    University of Calgary
    2500 University Drive N.W.
    Calgary, Alberta, Canada T2N 1N4  
;
_publ_contact_author_email ' parvez@ucalgary.ca '
_publ_contact_author_fax ' (403)289-9488 '
_publ_contact_author_phone ' (403)220-5348 '
_publ_section_title
;
 A Photo Lewis Acid Generator (PhLAG): Controlled Photorelease of B(C6F5)3
;
_journal_name_full 'Journal of the American Chemical Society'
_journal_page_first 9601
_journal_page_last 9604
_journal_paper_doi 10.1021/ja3042977
_journal_volume 134
_journal_year 2012
_chemical_formula_moiety 'C39 H24 B F15 N O2, C18 H15 S'
_chemical_formula_sum 'C57 H39 B F15 N O2 S'
_chemical_formula_weight 1097.76
_chemical_name_systematic
;
 ?
;
_space_group_IT_number 15
_symmetry_cell_setting monoclinic
_symmetry_space_group_name_Hall '-C 2yc'
_symmetry_space_group_name_H-M 'C 1 2/c 1'
_atom_sites_solution_hydrogens geom
_atom_sites_solution_primary direct
_atom_sites_solution_secondary difmap
_audit_creation_method SHELXL-97
_cell_angle_alpha 90.00
_cell_angle_beta 97.375(11)
_cell_angle_gamma 90.00
_cell_formula_units_Z 8
_cell_length_a 22.206(3)
_cell_length_b 18.651(3)
_cell_length_c 23.766(5)
_cell_measurement_reflns_used 19946
_cell_measurement_temperature 173(2)
_cell_measurement_theta_max 27.48
_cell_measurement_theta_min 1.00
_cell_volume 9762(3)
_computing_cell_refinement 'HKL DENZO (Otwinowski & Minor, 1997)'
_computing_data_collection 'COLLECT (Hooft, 1998)'
_computing_data_reduction 'SCALEPACK (Otwinowski & Minor, 1997)'
_computing_molecular_graphics 'ORTEP-3 (Farrugia, 1997)'
_computing_publication_material 'SHELXL-97 (Sheldrick, 2008)'
_computing_structure_refinement 'SHELXL-97 (Sheldrick, 2008)'
_computing_structure_solution 'SIR92 (Altomare et al., 1991)'
_diffrn_ambient_temperature 173(2)
_diffrn_measured_fraction_theta_full 0.994
_diffrn_measured_fraction_theta_max 0.994
_diffrn_measurement_device_type 'Nonius APEX2 CCD'
_diffrn_measurement_method ' \w and \f scans '
_diffrn_radiation_monochromator graphite
_diffrn_radiation_source 'fine-focus sealed tube'
_diffrn_radiation_type MoK\a
_diffrn_radiation_wavelength 0.71073
_diffrn_reflns_av_R_equivalents 0.0635
_diffrn_reflns_av_sigmaI/netI 0.0455
_diffrn_reflns_limit_h_max 28
_diffrn_reflns_limit_h_min -28
_diffrn_reflns_limit_k_max 24
_diffrn_reflns_limit_k_min -24
_diffrn_reflns_limit_l_max 30
_diffrn_reflns_limit_l_min -30
_diffrn_reflns_number 38565
_diffrn_reflns_theta_full 27.66
_diffrn_reflns_theta_max 27.66
_diffrn_reflns_theta_min 1.43
_diffrn_standards_number 0
_exptl_absorpt_coefficient_mu 0.170
_exptl_absorpt_correction_T_max 0.9766
_exptl_absorpt_correction_T_min 0.9668
_exptl_absorpt_correction_type multi-scan
_exptl_absorpt_process_details 'SORTAV (Blessing, 1997)'
_exptl_crystal_colour Colorless
_exptl_crystal_density_diffrn 1.494
_exptl_crystal_description Block
_exptl_crystal_F_000 4480
_exptl_crystal_size_max 0.20
_exptl_crystal_size_mid 0.18
_exptl_crystal_size_min 0.14
_refine_diff_density_max 0.305
_refine_diff_density_min -0.324
_refine_diff_density_rms 0.060
_refine_ls_extinction_method none
_refine_ls_goodness_of_fit_ref 1.150
_refine_ls_hydrogen_treatment constr
_refine_ls_matrix_type full
_refine_ls_number_parameters 700
_refine_ls_number_reflns 11320
_refine_ls_number_restraints 0
_refine_ls_restrained_S_all 1.150
_refine_ls_R_factor_all 0.0882
_refine_ls_R_factor_gt 0.0637
_refine_ls_shift/su_max 0.001
_refine_ls_shift/su_mean 0.000
_refine_ls_structure_factor_coef Fsqd
_refine_ls_weighting_details 'calc w=1/[\s^2^(Fo^2^)+(0.0356P)^2^+21.9064P] where P=(Fo^2^+2Fc^2^)/3'
_refine_ls_weighting_scheme calc
_refine_ls_wR_factor_gt 0.1290
_refine_ls_wR_factor_ref 0.1419
_reflns_number_gt 8789
_reflns_number_total 11320
_reflns_threshold_expression >2sigma(I)
_cod_data_source_file ja3042977_si_002.cif
_cod_data_source_block Compound_I
_cod_original_sg_symbol_H-M 'C 2/c'
_cod_database_code 4118058

loop_
_symmetry_equiv_pos_as_xyz
'x, y, z'
'-x, y, -z+1/2'
'x+1/2, y+1/2, z'
'-x+1/2, y+1/2, -z+1/2'
'-x, -y, -z'
'x, -y, z-1/2'
'-x+1/2, -y+1/2, -z'
'x+1/2, -y+1/2, z-1/2'

loop_
_atom_site_label
_atom_site_type_symbol
_atom_site_fract_x
_atom_site_fract_y
_atom_site_fract_z
_atom_site_U_iso_or_equiv
_atom_site_adp_type
_atom_site_occupancy
_atom_site_symmetry_multiplicity
_atom_site_calc_flag
_atom_site_refinement_flags
S1 S 0.57255(3) -0.20742(3) 0.11146(3) 0.02663(14) Uani 1 1 d .
F1 F 0.74107(7) -0.06134(8) 0.19584(6) 0.0356(4) Uani 1 1 d .
F2 F 0.83191(9) -0.08408(10) 0.27714(7) 0.0513(5) Uani 1 1 d .
F3 F 0.93890(8) -0.01338(11) 0.27748(8) 0.0555(5) Uani 1 1 d .
F4 F 0.95196(7) 0.08104(10) 0.19298(8) 0.0453(4) Uani 1 1 d .
F5 F 0.86114(7) 0.10662(8) 0.11232(7) 0.0364(4) Uani 1 1 d .
F6 F 0.83699(7) -0.00659(9) 0.03091(7) 0.0396(4) Uani 1 1 d .
F7 F 0.86273(8) 0.05627(10) -0.06286(7) 0.0481(4) Uani 1 1 d .
F8 F 0.79198(10) 0.16489(11) -0.11056(8) 0.0619(6) Uani 1 1 d .
F9 F 0.69518(10) 0.20931(11) -0.06023(8) 0.0606(6) Uani 1 1 d .
F10 F 0.66813(8) 0.14778(9) 0.03187(7) 0.0434(4) Uani 1 1 d .
F11 F 0.61917(8) -0.04364(9) 0.11986(8) 0.0457(4) Uani 1 1 d .
F12 F 0.53606(8) 0.02072(11) 0.17205(9) 0.0595(5) Uani 1 1 d .
F13 F 0.55189(8) 0.15699(10) 0.20993(8) 0.0484(5) Uani 1 1 d .
F14 F 0.65531(8) 0.22844(9) 0.19457(7) 0.0427(4) Uani 1 1 d .
F15 F 0.73898(7) 0.16565(8) 0.14024(7) 0.0353(4) Uani 1 1 d .
O1 O 0.72854(8) -0.05363(9) 0.07986(7) 0.0263(4) Uani 1 1 d .
O2 O 0.65698(9) -0.03424(10) 0.00577(8) 0.0373(5) Uani 1 1 d .
N1 N 0.68559(9) -0.14760(10) 0.03104(8) 0.0222(4) Uani 1 1 d .
C1 C 0.71762(10) -0.20109(13) 0.06528(10) 0.0217(5) Uani 1 1 d .
C2 C 0.76341(11) -0.19605(13) 0.11076(10) 0.0246(5) Uani 1 1 d .
H2 H 0.7814 -0.1512 0.1219 0.029 Uiso 1 1 calc R
C3 C 0.78187(11) -0.25853(14) 0.13919(10) 0.0258(5) Uani 1 1 d .
H3 H 0.8121 -0.2554 0.1712 0.031 Uiso 1 1 calc R
C4 C 0.75815(11) -0.32640(13) 0.12310(10) 0.0237(5) Uani 1 1 d .
C5 C 0.71608(11) -0.33002(13) 0.07509(10) 0.0246(5) Uani 1 1 d .
H5 H 0.7012 -0.3754 0.0614 0.029 Uiso 1 1 calc R
C6 C 0.69524(11) -0.26782(13) 0.04662(10) 0.0220(5) Uani 1 1 d .
C7 C 0.64895(10) -0.25643(13) -0.00108(10) 0.0216(5) Uani 1 1 d .
C8 C 0.61311(11) -0.30422(13) -0.03532(10) 0.0242(5) Uani 1 1 d .
H8 H 0.6178 -0.3544 -0.0293 0.029 Uiso 1 1 calc R
C9 C 0.57039(11) -0.27871(14) -0.07844(11) 0.0268(5) Uani 1 1 d .
C10 C 0.56476(12) -0.20438(14) -0.08472(11) 0.0291(5) Uani 1 1 d .
H10 H 0.5351 -0.1863 -0.1136 0.035 Uiso 1 1 calc R
C11 C 0.59988(11) -0.15578(13) -0.05120(10) 0.0260(5) Uani 1 1 d .
H11 H 0.5946 -0.1056 -0.0567 0.031 Uiso 1 1 calc R
C12 C 0.64320(11) -0.18265(13) -0.00912(10) 0.0224(5) Uani 1 1 d .
C13 C 0.77506(12) -0.39118(14) 0.16119(11) 0.0294(6) Uani 1 1 d .
C14 C 0.84347(13) -0.39585(15) 0.17985(12) 0.0353(6) Uani 1 1 d .
H14A H 0.8521 -0.4360 0.2062 0.042 Uiso 1 1 calc R
H14B H 0.8577 -0.3511 0.1987 0.042 Uiso 1 1 calc R
H14C H 0.8645 -0.4034 0.1465 0.042 Uiso 1 1 calc R
C15 C 0.75505(16) -0.46126(15) 0.13148(13) 0.0452(8) Uani 1 1 d .
H15A H 0.7692 -0.5017 0.1560 0.054 Uiso 1 1 calc R
H15B H 0.7725 -0.4647 0.0957 0.054 Uiso 1 1 calc R
H15C H 0.7106 -0.4624 0.1236 0.054 Uiso 1 1 calc R
C16 C 0.74220(13) -0.38278(16) 0.21361(12) 0.0380(7) Uani 1 1 d .
H16A H 0.7532 -0.4227 0.2398 0.046 Uiso 1 1 calc R
H16B H 0.6982 -0.3829 0.2020 0.046 Uiso 1 1 calc R
H16C H 0.7542 -0.3374 0.2326 0.046 Uiso 1 1 calc R
C17 C 0.53212(13) -0.32833(15) -0.11991(12) 0.0343(6) Uani 1 1 d .
C18 C 0.55092(17) -0.3178(2) -0.17900(13) 0.0523(9) Uani 1 1 d .
H18A H 0.5276 -0.3505 -0.2058 0.063 Uiso 1 1 calc R
H18B H 0.5944 -0.3279 -0.1778 0.063 Uiso 1 1 calc R
H18C H 0.5428 -0.2681 -0.1912 0.063 Uiso 1 1 calc R
C19 C 0.54112(15) -0.40679(15) -0.10321(14) 0.0469(8) Uani 1 1 d .
H19A H 0.5149 -0.4368 -0.1299 0.056 Uiso 1 1 calc R
H19B H 0.5306 -0.4139 -0.0648 0.056 Uiso 1 1 calc R
H19C H 0.5837 -0.4202 -0.1042 0.056 Uiso 1 1 calc R
C20 C 0.46458(14) -0.31099(18) -0.12094(16) 0.0512(9) Uani 1 1 d .
H20A H 0.4406 -0.3416 -0.1489 0.061 Uiso 1 1 calc R
H20B H 0.4574 -0.2605 -0.1313 0.061 Uiso 1 1 calc R
H20C H 0.4525 -0.3197 -0.0833 0.061 Uiso 1 1 calc R
C21 C 0.68872(11) -0.07336(13) 0.03717(10) 0.0258(5) Uani 1 1 d .
C22 C 0.79712(11) 0.01952(13) 0.14661(10) 0.0253(5) Uani 1 1 d .
C23 C 0.79370(12) -0.02623(14) 0.19186(11) 0.0279(5) Uani 1 1 d .
C24 C 0.83947(13) -0.03848(15) 0.23536(11) 0.0349(6) Uani 1 1 d .
C25 C 0.89306(13) -0.00251(16) 0.23596(12) 0.0362(6) Uani 1 1 d .
C26 C 0.89937(12) 0.04530(15) 0.19329(12) 0.0322(6) Uani 1 1 d .
C27 C 0.85148(11) 0.05638(14) 0.15069(11) 0.0277(5) Uani 1 1 d .
C28 C 0.75263(11) 0.06833(13) 0.03883(11) 0.0263(5) Uani 1 1 d .
C29 C 0.80038(12) 0.04779(14) 0.01025(11) 0.0297(6) Uani 1 1 d .
C30 C 0.81470(13) 0.07920(15) -0.03840(12) 0.0353(6) Uani 1 1 d .
C31 C 0.77959(15) 0.13394(17) -0.06275(12) 0.0414(7) Uani 1 1 d .
C32 C 0.73120(15) 0.15599(16) -0.03711(12) 0.0412(7) Uani 1 1 d .
C33 C 0.71819(12) 0.12334(14) 0.01195(11) 0.0315(6) Uani 1 1 d .
C34 C 0.68290(11) 0.05884(13) 0.12562(10) 0.0259(5) Uani 1 1 d .
C35 C 0.63031(12) 0.02535(15) 0.13590(12) 0.0321(6) Uani 1 1 d .
C36 C 0.58602(12) 0.05681(17) 0.16325(13) 0.0377(7) Uani 1 1 d .
C37 C 0.59393(12) 0.12590(16) 0.18228(12) 0.0348(6) Uani 1 1 d .
C38 C 0.64594(13) 0.16179(15) 0.17433(11) 0.0326(6) Uani 1 1 d .
C39 C 0.68861(11) 0.12802(14) 0.14671(11) 0.0281(5) Uani 1 1 d .
C40 C 0.51116(11) -0.14587(14) 0.10881(11) 0.0287(5) Uani 1 1 d .
C41 C 0.49914(13) -0.10842(15) 0.05862(12) 0.0355(6) Uani 1 1 d .
H41 H 0.5249 -0.1129 0.0298 0.043 Uiso 1 1 calc R
C42 C 0.44888(14) -0.06427(17) 0.05116(14) 0.0428(7) Uani 1 1 d .
H42 H 0.4394 -0.0387 0.0166 0.051 Uiso 1 1 calc R
C43 C 0.41257(14) -0.05712(16) 0.09330(14) 0.0430(7) Uani 1 1 d .
H43 H 0.3777 -0.0271 0.0877 0.052 Uiso 1 1 calc R
C44 C 0.42654(14) -0.09335(16) 0.14364(14) 0.0435(7) Uani 1 1 d .
H44 H 0.4020 -0.0868 0.1732 0.052 Uiso 1 1 calc R
C45 C 0.47587(13) -0.13918(15) 0.15182(13) 0.0377(7) Uani 1 1 d .
H45 H 0.4850 -0.1652 0.1862 0.045 Uiso 1 1 calc R
C46 C 0.53532(12) -0.29002(14) 0.09033(11) 0.0304(6) Uani 1 1 d .
C47 C 0.47812(13) -0.28908(16) 0.05962(12) 0.0377(6) Uani 1 1 d .
H47 H 0.4564 -0.2454 0.0527 0.045 Uiso 1 1 calc R
C48 C 0.45352(15) -0.35319(18) 0.03941(14) 0.0476(8) Uani 1 1 d .
H48 H 0.4144 -0.3537 0.0178 0.057 Uiso 1 1 calc R
C49 C 0.48441(16) -0.41602(17) 0.04990(15) 0.0495(8) Uani 1 1 d .
H49 H 0.4667 -0.4598 0.0357 0.059 Uiso 1 1 calc R
C50 C 0.54121(16) -0.41618(17) 0.08093(15) 0.0494(8) Uani 1 1 d .
H50 H 0.5623 -0.4602 0.0884 0.059 Uiso 1 1 calc R
C51 C 0.56772(14) -0.35254(16) 0.10127(14) 0.0406(7) Uani 1 1 d .
H51 H 0.6072 -0.3520 0.1222 0.049 Uiso 1 1 calc R
C52 C 0.60149(11) -0.22001(14) 0.18421(11) 0.0275(5) Uani 1 1 d .
C53 C 0.57463(13) -0.26367(15) 0.22064(12) 0.0346(6) Uani 1 1 d .
H53 H 0.5383 -0.2889 0.2080 0.042 Uiso 1 1 calc R
C54 C 0.60184(14) -0.26979(16) 0.27586(12) 0.0384(7) Uani 1 1 d .
H54 H 0.5839 -0.2991 0.3019 0.046 Uiso 1 1 calc R
C55 C 0.65527(14) -0.23345(17) 0.29359(12) 0.0400(7) Uani 1 1 d .
H55 H 0.6739 -0.2382 0.3317 0.048 Uiso 1 1 calc R
C56 C 0.68155(14) -0.19082(17) 0.25674(13) 0.0405(7) Uani 1 1 d .
H56 H 0.7181 -0.1660 0.2694 0.049 Uiso 1 1 calc R
C57 C 0.65510(12) -0.18383(15) 0.20129(12) 0.0335(6) Uani 1 1 d .
H57 H 0.6733 -0.1548 0.1753 0.040 Uiso 1 1 calc R
B1 B 0.73885(13) 0.02476(15) 0.09582(12) 0.0268(6) Uani 1 1 d .

loop_
_atom_site_aniso_label
_atom_site_aniso_U_11
_atom_site_aniso_U_22
_atom_site_aniso_U_33
_atom_site_aniso_U_23
_atom_site_aniso_U_13
_atom_site_aniso_U_12
S1 0.0232(3) 0.0278(3) 0.0289(3) 0.0022(3) 0.0036(2) -0.0008(2)
F1 0.0367(9) 0.0376(9) 0.0308(8) 0.0053(7) -0.0019(7) -0.0101(7)
F2 0.0579(11) 0.0563(12) 0.0359(10) 0.0168(8) -0.0086(8) -0.0027(9)
F3 0.0416(10) 0.0682(13) 0.0489(11) 0.0083(10) -0.0238(8) 0.0010(9)
F4 0.0246(8) 0.0540(11) 0.0549(11) -0.0027(9) -0.0049(7) -0.0061(7)
F5 0.0343(8) 0.0363(9) 0.0370(9) 0.0049(7) -0.0019(7) -0.0098(7)
F6 0.0388(9) 0.0386(9) 0.0411(9) 0.0000(7) 0.0038(7) 0.0091(7)
F7 0.0477(10) 0.0573(12) 0.0417(10) -0.0069(9) 0.0147(8) -0.0063(9)
F8 0.0872(15) 0.0632(13) 0.0381(10) 0.0155(9) 0.0188(10) -0.0059(11)
F9 0.0853(15) 0.0524(12) 0.0435(11) 0.0212(9) 0.0055(10) 0.0203(11)
F10 0.0448(10) 0.0470(10) 0.0376(9) 0.0096(8) 0.0020(7) 0.0172(8)
F11 0.0404(9) 0.0359(9) 0.0623(12) -0.0104(8) 0.0115(8) -0.0138(8)
F12 0.0388(10) 0.0659(13) 0.0775(14) -0.0107(11) 0.0214(10) -0.0153(9)
F13 0.0397(10) 0.0596(12) 0.0473(10) -0.0051(9) 0.0106(8) 0.0131(8)
F14 0.0479(10) 0.0320(9) 0.0466(10) -0.0086(7) 0.0004(8) 0.0062(7)
F15 0.0339(8) 0.0273(8) 0.0441(9) -0.0048(7) 0.0029(7) -0.0056(6)
O1 0.0304(9) 0.0207(9) 0.0256(9) -0.0009(7) -0.0046(7) -0.0022(7)
O2 0.0429(11) 0.0247(10) 0.0387(11) 0.0019(8) -0.0169(9) 0.0013(8)
N1 0.0250(10) 0.0207(10) 0.0190(10) -0.0001(8) -0.0040(8) -0.0012(8)
C1 0.0228(11) 0.0236(12) 0.0187(11) 0.0012(9) 0.0020(9) 0.0012(9)
C2 0.0231(12) 0.0227(12) 0.0266(12) -0.0031(10) -0.0015(10) -0.0025(9)
C3 0.0251(12) 0.0297(13) 0.0208(12) -0.0010(10) -0.0040(9) -0.0002(10)
C4 0.0252(12) 0.0253(12) 0.0199(11) 0.0018(9) 0.0009(9) 0.0038(10)
C5 0.0270(12) 0.0234(12) 0.0227(12) -0.0010(9) 0.0011(10) -0.0013(10)
C6 0.0230(11) 0.0253(12) 0.0173(11) -0.0032(9) 0.0015(9) -0.0008(9)
C7 0.0219(11) 0.0255(12) 0.0171(11) 0.0013(9) 0.0012(9) 0.0008(9)
C8 0.0267(12) 0.0220(12) 0.0231(12) 0.0008(9) -0.0002(10) 0.0006(10)
C9 0.0279(13) 0.0273(13) 0.0242(12) -0.0012(10) -0.0007(10) -0.0024(10)
C10 0.0296(13) 0.0313(14) 0.0239(12) 0.0011(10) -0.0064(10) 0.0015(11)
C11 0.0303(13) 0.0215(12) 0.0246(12) 0.0021(10) -0.0026(10) 0.0014(10)
C12 0.0245(12) 0.0237(12) 0.0184(11) -0.0023(9) 0.0005(9) -0.0011(9)
C13 0.0359(14) 0.0272(13) 0.0237(13) 0.0032(10) -0.0022(11) -0.0003(11)
C14 0.0394(15) 0.0349(15) 0.0298(14) 0.0069(12) -0.0028(12) 0.0082(12)
C15 0.064(2) 0.0252(15) 0.0401(17) 0.0036(12) -0.0187(15) 0.0002(14)
C16 0.0396(16) 0.0442(17) 0.0297(14) 0.0121(12) 0.0023(12) -0.0028(13)
C17 0.0355(15) 0.0300(14) 0.0331(14) 0.0012(11) -0.0122(12) -0.0042(11)
C18 0.067(2) 0.058(2) 0.0277(15) -0.0079(14) -0.0111(15) -0.0124(17)
C19 0.056(2) 0.0312(16) 0.0466(18) -0.0076(13) -0.0208(15) -0.0057(14)
C20 0.0372(17) 0.0435(19) 0.067(2) 0.0018(16) -0.0169(16) -0.0066(14)
C21 0.0269(13) 0.0256(13) 0.0240(12) -0.0007(10) -0.0004(10) -0.0014(10)
C22 0.0259(12) 0.0227(12) 0.0263(13) -0.0049(10) -0.0010(10) 0.0013(10)
C23 0.0300(13) 0.0269(13) 0.0263(13) -0.0042(10) 0.0013(10) -0.0037(10)
C24 0.0430(16) 0.0347(15) 0.0251(13) 0.0034(11) -0.0029(11) 0.0055(12)
C25 0.0309(14) 0.0404(16) 0.0339(15) -0.0048(12) -0.0085(12) 0.0067(12)
C26 0.0248(13) 0.0319(14) 0.0386(15) -0.0061(12) -0.0013(11) -0.0015(11)
C27 0.0296(13) 0.0251(13) 0.0275(13) -0.0020(10) 0.0003(10) 0.0014(10)
C28 0.0291(13) 0.0212(12) 0.0263(12) -0.0012(10) -0.0049(10) -0.0055(10)
C29 0.0324(14) 0.0257(13) 0.0288(13) -0.0016(10) -0.0043(11) -0.0023(11)
C30 0.0394(16) 0.0358(15) 0.0305(14) -0.0072(12) 0.0041(12) -0.0087(12)
C31 0.058(2) 0.0387(17) 0.0269(14) 0.0043(12) 0.0047(13) -0.0099(14)
C32 0.0564(19) 0.0319(16) 0.0329(15) 0.0064(12) -0.0031(14) 0.0014(14)
C33 0.0340(14) 0.0290(14) 0.0297(14) -0.0001(11) -0.0027(11) 0.0027(11)
C34 0.0272(12) 0.0266(13) 0.0220(12) -0.0002(10) -0.0037(10) 0.0013(10)
C35 0.0313(14) 0.0305(14) 0.0327(14) -0.0017(11) -0.0024(11) -0.0049(11)
C36 0.0272(14) 0.0440(17) 0.0417(16) 0.0002(13) 0.0034(12) -0.0057(12)
C37 0.0306(14) 0.0453(17) 0.0283(14) 0.0014(12) 0.0026(11) 0.0084(12)
C38 0.0374(15) 0.0303(14) 0.0275(13) -0.0015(11) -0.0055(11) 0.0052(11)
C39 0.0266(13) 0.0293(13) 0.0266(13) 0.0015(10) -0.0035(10) -0.0015(10)
C40 0.0244(12) 0.0266(13) 0.0345(14) 0.0010(11) 0.0014(10) 0.0005(10)
C41 0.0379(15) 0.0375(15) 0.0311(14) 0.0058(12) 0.0037(12) 0.0032(12)
C42 0.0451(17) 0.0398(17) 0.0411(17) 0.0087(14) -0.0033(14) 0.0069(14)
C43 0.0341(15) 0.0322(16) 0.061(2) 0.0060(14) 0.0014(14) 0.0082(12)
C44 0.0392(16) 0.0393(17) 0.055(2) 0.0076(14) 0.0183(14) 0.0083(13)
C45 0.0371(15) 0.0338(15) 0.0440(17) 0.0123(13) 0.0117(13) 0.0046(12)
C46 0.0315(13) 0.0287(14) 0.0322(14) -0.0005(11) 0.0087(11) -0.0036(11)
C47 0.0363(15) 0.0364(16) 0.0391(16) -0.0011(13) -0.0001(12) -0.0045(12)
C48 0.0464(18) 0.0471(19) 0.0483(19) -0.0035(15) 0.0017(15) -0.0149(15)
C49 0.062(2) 0.0341(17) 0.054(2) -0.0100(15) 0.0167(17) -0.0156(15)
C50 0.057(2) 0.0330(16) 0.062(2) -0.0023(15) 0.0229(17) 0.0029(15)
C51 0.0352(15) 0.0344(16) 0.0539(19) -0.0022(14) 0.0127(14) 0.0026(12)
C52 0.0275(13) 0.0272(13) 0.0281(13) 0.0025(10) 0.0041(10) 0.0049(10)
C53 0.0327(14) 0.0327(15) 0.0391(16) 0.0048(12) 0.0067(12) 0.0010(12)
C54 0.0455(17) 0.0360(16) 0.0345(15) 0.0077(12) 0.0084(13) 0.0098(13)
C55 0.0467(17) 0.0443(17) 0.0270(14) -0.0008(12) -0.0029(12) 0.0152(14)
C56 0.0375(16) 0.0465(18) 0.0358(16) -0.0044(13) -0.0017(12) 0.0000(13)
C57 0.0325(14) 0.0344(15) 0.0335(14) 0.0003(12) 0.0043(11) 0.0001(12)
B1 0.0291(14) 0.0219(14) 0.0275(15) -0.0011(11) -0.0031(11) -0.0013(11)

loop_
_atom_type_symbol
_atom_type_description
_atom_type_scat_dispersion_real
_atom_type_scat_dispersion_imag
_atom_type_scat_source
C C 0.0033 0.0016 'International Tables Vol C Tables 4.2.6.8 and 6.1.1.4'
H H 0.0000 0.0000 'International Tables Vol C Tables 4.2.6.8 and 6.1.1.4'
F F 0.0171 0.0103 'International Tables Vol C Tables 4.2.6.8 and 6.1.1.4'
O O 0.0106 0.0060 'International Tables Vol C Tables 4.2.6.8 and 6.1.1.4'
N N 0.0061 0.0033 'International Tables Vol C Tables 4.2.6.8 and 6.1.1.4'
S S 0.1246 0.1234 'International Tables Vol C Tables 4.2.6.8 and 6.1.1.4'
B B 0.0013 0.0007 'International Tables Vol C Tables 4.2.6.8 and 6.1.1.4'

loop_
_geom_angle_atom_site_label_1
_geom_angle_atom_site_label_2
_geom_angle_atom_site_label_3
_geom_angle
C40 S1 C52 107.40(12)
C40 S1 C46 102.79(12)
C52 S1 C46 104.77(12)
C21 O1 B1 121.90(19)
C21 N1 C12 123.4(2)
C21 N1 C1 128.6(2)
C12 N1 C1 107.68(19)
C2 C1 C6 120.3(2)
C2 C1 N1 131.4(2)
C6 C1 N1 108.3(2)
C3 C2 C1 117.7(2)
C3 C2 H2 121.1
C1 C2 H2 121.1
C2 C3 C4 123.3(2)
C2 C3 H3 118.3
C4 C3 H3 118.3
C5 C4 C3 117.3(2)
C5 C4 C13 122.7(2)
C3 C4 C13 119.8(2)
C4 C5 C6 120.6(2)
C4 C5 H5 119.7
C6 C5 H5 119.7
C1 C6 C5 120.5(2)
C1 C6 C7 107.9(2)
C5 C6 C7 131.5(2)
C8 C7 C12 121.2(2)
C8 C7 C6 131.5(2)
C12 C7 C6 107.2(2)
C7 C8 C9 119.9(2)
C7 C8 H8 120.0
C9 C8 H8 120.0
C8 C9 C10 117.5(2)
C8 C9 C17 122.6(2)
C10 C9 C17 119.8(2)
C11 C10 C9 123.6(2)
C11 C10 H10 118.2
C9 C10 H10 118.2
C10 C11 C12 117.8(2)
C10 C11 H11 121.1
C12 C11 H11 121.1
C11 C12 C7 119.9(2)
C11 C12 N1 131.3(2)
C7 C12 N1 108.9(2)
C15 C13 C14 107.8(2)
C15 C13 C4 111.6(2)
C14 C13 C4 112.1(2)
C15 C13 C16 108.9(2)
C14 C13 C16 109.2(2)
C4 C13 C16 107.2(2)
C13 C14 H14A 109.5
C13 C14 H14B 109.5
H14A C14 H14B 109.5
C13 C14 H14C 109.5
H14A C14 H14C 109.5
H14B C14 H14C 109.5
C13 C15 H15A 109.5
C13 C15 H15B 109.5
H15A C15 H15B 109.5
C13 C15 H15C 109.5
H15A C15 H15C 109.5
H15B C15 H15C 109.5
C13 C16 H16A 109.5
C13 C16 H16B 109.5
H16A C16 H16B 109.5
C13 C16 H16C 109.5
H16A C16 H16C 109.5
H16B C16 H16C 109.5
C19 C17 C9 111.7(2)
C19 C17 C18 108.7(3)
C9 C17 C18 108.6(2)
C19 C17 C20 107.6(3)
C9 C17 C20 110.2(2)
C18 C17 C20 109.9(3)
C17 C18 H18A 109.5
C17 C18 H18B 109.5
H18A C18 H18B 109.5
C17 C18 H18C 109.5
H18A C18 H18C 109.5
H18B C18 H18C 109.5
C17 C19 H19A 109.5
C17 C19 H19B 109.5
H19A C19 H19B 109.5
C17 C19 H19C 109.5
H19A C19 H19C 109.5
H19B C19 H19C 109.5
C17 C20 H20A 109.5
C17 C20 H20B 109.5
H20A C20 H20B 109.5
C17 C20 H20C 109.5
H20A C20 H20C 109.5
H20B C20 H20C 109.5
O2 C21 O1 126.4(2)
O2 C21 N1 121.3(2)
O1 C21 N1 112.3(2)
C27 C22 C23 112.8(2)
C27 C22 B1 128.0(2)
C23 C22 B1 119.2(2)
F1 C23 C24 115.4(2)
F1 C23 C22 119.2(2)
C24 C23 C22 125.4(2)
F2 C24 C25 119.9(2)
F2 C24 C23 121.0(3)
C25 C24 C23 119.1(3)
F3 C25 C24 120.8(3)
F3 C25 C26 120.2(3)
C24 C25 C26 118.9(2)
F4 C26 C25 119.8(2)
F4 C26 C27 120.5(3)
C25 C26 C27 119.7(2)
F5 C27 C22 120.9(2)
F5 C27 C26 115.2(2)
C22 C27 C26 124.0(2)
C29 C28 C33 113.0(2)
C29 C28 B1 120.2(2)
C33 C28 B1 126.6(2)
F6 C29 C30 115.7(2)
F6 C29 C28 119.5(2)
C30 C29 C28 124.8(3)
F7 C30 C29 120.7(3)
F7 C30 C31 119.6(3)
C29 C30 C31 119.7(3)
F8 C31 C32 120.7(3)
F8 C31 C30 121.0(3)
C32 C31 C30 118.4(3)
F9 C32 C31 120.0(3)
F9 C32 C33 119.5(3)
C31 C32 C33 120.5(3)
F10 C33 C32 114.9(2)
F10 C33 C28 121.5(2)
C32 C33 C28 123.6(3)
C35 C34 C39 113.6(2)
C35 C34 B1 127.6(2)
C39 C34 B1 118.7(2)
F11 C35 C34 120.7(2)
F11 C35 C36 114.9(2)
C34 C35 C36 124.4(3)
F12 C36 C37 119.7(3)
F12 C36 C35 121.1(3)
C37 C36 C35 119.2(3)
F13 C37 C38 120.6(3)
F13 C37 C36 120.1(3)
C38 C37 C36 119.3(3)
F14 C38 C37 119.9(3)
F14 C38 C39 120.8(3)
C37 C38 C39 119.2(3)
F15 C39 C38 116.7(2)
F15 C39 C34 118.9(2)
C38 C39 C34 124.3(2)
C45 C40 C41 122.2(3)
C45 C40 S1 122.8(2)
C41 C40 S1 114.9(2)
C40 C41 C42 118.5(3)
C40 C41 H41 120.7
C42 C41 H41 120.7
C43 C42 C41 120.4(3)
C43 C42 H42 119.8
C41 C42 H42 119.8
C42 C43 C44 120.0(3)
C42 C43 H43 120.0
C44 C43 H43 120.0
C43 C44 C45 120.8(3)
C43 C44 H44 119.6
C45 C44 H44 119.6
C40 C45 C44 118.0(3)
C40 C45 H45 121.0
C44 C45 H45 121.0
C51 C46 C47 122.2(3)
C51 C46 S1 117.7(2)
C47 C46 S1 119.8(2)
C48 C47 C46 118.1(3)
C48 C47 H47 121.0
C46 C47 H47 121.0
C49 C48 C47 121.0(3)
C49 C48 H48 119.5
C47 C48 H48 119.5
C48 C49 C50 120.3(3)
C48 C49 H49 119.9
C50 C49 H49 119.9
C49 C50 C51 120.3(3)
C49 C50 H50 119.9
C51 C50 H50 119.9
C46 C51 C50 118.1(3)
C46 C51 H51 120.9
C50 C51 H51 120.9
C53 C52 C57 122.0(3)
C53 C52 S1 123.8(2)
C57 C52 S1 114.2(2)
C54 C53 C52 118.4(3)
C54 C53 H53 120.8
C52 C53 H53 120.8
C53 C54 C55 120.2(3)
C53 C54 H54 119.9
C55 C54 H54 119.9
C56 C55 C54 120.6(3)
C56 C55 H55 119.7
C54 C55 H55 119.7
C55 C56 C57 120.2(3)
C55 C56 H56 119.9
C57 C56 H56 119.9
C56 C57 C52 118.7(3)
C56 C57 H57 120.7
C52 C57 H57 120.7
O1 B1 C34 112.5(2)
O1 B1 C28 107.9(2)
C34 B1 C28 113.4(2)
O1 B1 C22 101.76(19)
C34 B1 C22 105.9(2)
C28 B1 C22 114.8(2)

loop_
_geom_bond_atom_site_label_1
_geom_bond_atom_site_label_2
_geom_bond_distance
S1 C40 1.777(3)
S1 C52 1.781(3)
S1 C46 1.790(3)
F1 C23 1.354(3)
F2 C24 1.334(3)
F3 C25 1.339(3)
F4 C26 1.345(3)
F5 C27 1.344(3)
F6 C29 1.352(3)
F7 C30 1.348(3)
F8 C31 1.334(3)
F9 C32 1.348(3)
F10 C33 1.343(3)
F11 C35 1.356(3)
F12 C36 1.337(3)
F13 C37 1.341(3)
F14 C38 1.339(3)
F15 C39 1.346(3)
O1 C21 1.310(3)
O1 B1 1.521(3)
O2 C21 1.205(3)
N1 C21 1.393(3)
N1 C12 1.412(3)
N1 C1 1.419(3)
C1 C2 1.389(3)
C1 C6 1.391(3)
C2 C3 1.382(3)
C2 H2 0.9500
C3 C4 1.405(3)
C3 H3 0.9500
C4 C5 1.380(3)
C4 C13 1.527(3)
C5 C6 1.392(3)
C5 H5 0.9500
C6 C7 1.445(3)
C7 C8 1.387(3)
C7 C12 1.393(3)
C8 C9 1.388(3)
C8 H8 0.9500
C9 C10 1.398(4)
C9 C17 1.528(3)
C10 C11 1.380(3)
C10 H10 0.9500
C11 C12 1.389(3)
C11 H11 0.9500
C13 C15 1.524(4)
C13 C14 1.529(4)
C13 C16 1.530(4)
C14 H14A 0.9800
C14 H14B 0.9800
C14 H14C 0.9800
C15 H15A 0.9800
C15 H15B 0.9800
C15 H15C 0.9800
C16 H16A 0.9800
C16 H16B 0.9800
C16 H16C 0.9800
C17 C19 1.523(4)
C17 C18 1.528(4)
C17 C20 1.531(4)
C18 H18A 0.9800
C18 H18B 0.9800
C18 H18C 0.9800
C19 H19A 0.9800
C19 H19B 0.9800
C19 H19C 0.9800
C20 H20A 0.9800
C20 H20B 0.9800
C20 H20C 0.9800
C22 C27 1.382(3)
C22 C23 1.383(4)
C22 B1 1.655(4)
C23 C24 1.373(4)
C24 C25 1.365(4)
C25 C26 1.371(4)
C26 C27 1.387(4)
C28 C29 1.385(4)
C28 C33 1.386(4)
C28 B1 1.642(4)
C29 C30 1.370(4)
C30 C31 1.367(4)
C31 C32 1.365(5)
C32 C33 1.378(4)
C34 C35 1.374(4)
C34 C39 1.384(4)
C34 B1 1.636(4)
C35 C36 1.378(4)
C36 C37 1.369(4)
C37 C38 1.369(4)
C38 C39 1.373(4)
C40 C45 1.371(4)
C40 C41 1.378(4)
C41 C42 1.380(4)
C41 H41 0.9500
C42 C43 1.370(5)
C42 H42 0.9500
C43 C44 1.375(4)
C43 H43 0.9500
C44 C45 1.383(4)
C44 H44 0.9500
C45 H45 0.9500
C46 C51 1.377(4)
C46 C47 1.381(4)
C47 C48 1.375(4)
C47 H47 0.9500
C48 C49 1.365(5)
C48 H48 0.9500
C49 C50 1.377(5)
C49 H49 0.9500
C50 C51 1.384(4)
C50 H50 0.9500
C51 H51 0.9500
C52 C53 1.379(4)
C52 C57 1.383(4)
C53 C54 1.377(4)
C53 H53 0.9500
C54 C55 1.384(4)
C54 H54 0.9500
C55 C56 1.368(4)
C55 H55 0.9500
C56 C57 1.378(4)
C56 H56 0.9500
C57 H57 0.9500

loop_
_geom_torsion_atom_site_label_1
_geom_torsion_atom_site_label_2
_geom_torsion_atom_site_label_3
_geom_torsion_atom_site_label_4
_geom_torsion
C21 N1 C1 C2 -5.6(4)
C12 N1 C1 C2 -179.5(3)
C21 N1 C1 C6 173.8(2)
C12 N1 C1 C6 -0.1(3)
C6 C1 C2 C3 -5.3(4)
N1 C1 C2 C3 174.1(2)
C1 C2 C3 C4 2.3(4)
C2 C3 C4 C5 2.6(4)
C2 C3 C4 C13 -172.2(2)
C3 C4 C5 C6 -4.5(4)
C13 C4 C5 C6 170.1(2)
C2 C1 C6 C5 3.5(4)
N1 C1 C6 C5 -176.0(2)
C2 C1 C6 C7 -179.4(2)
N1 C1 C6 C7 1.1(3)
C4 C5 C6 C1 1.6(4)
C4 C5 C6 C7 -174.7(2)
C1 C6 C7 C8 179.3(3)
C5 C6 C7 C8 -4.0(5)
C1 C6 C7 C12 -1.7(3)
C5 C6 C7 C12 175.0(3)
C12 C7 C8 C9 -0.2(4)
C6 C7 C8 C9 178.7(2)
C7 C8 C9 C10 -1.1(4)
C7 C8 C9 C17 176.3(2)
C8 C9 C10 C11 1.1(4)
C17 C9 C10 C11 -176.3(3)
C9 C10 C11 C12 0.2(4)
C10 C11 C12 C7 -1.6(4)
C10 C11 C12 N1 179.5(2)
C8 C7 C12 C11 1.6(4)
C6 C7 C12 C11 -177.5(2)
C8 C7 C12 N1 -179.2(2)
C6 C7 C12 N1 1.6(3)
C21 N1 C12 C11 3.8(4)
C1 N1 C12 C11 178.1(3)
C21 N1 C12 C7 -175.2(2)
C1 N1 C12 C7 -0.9(3)
C5 C4 C13 C15 16.5(4)
C3 C4 C13 C15 -169.0(3)
C5 C4 C13 C14 137.5(3)
C3 C4 C13 C14 -48.0(3)
C5 C4 C13 C16 -102.6(3)
C3 C4 C13 C16 71.8(3)
C8 C9 C17 C19 7.2(4)
C10 C9 C17 C19 -175.5(3)
C8 C9 C17 C18 -112.8(3)
C10 C9 C17 C18 64.5(3)
C8 C9 C17 C20 126.8(3)
C10 C9 C17 C20 -55.9(3)
B1 O1 C21 O2 1.0(4)
B1 O1 C21 N1 -178.4(2)
C12 N1 C21 O2 -4.2(4)
C1 N1 C21 O2 -177.3(2)
C12 N1 C21 O1 175.3(2)
C1 N1 C21 O1 2.2(4)
C27 C22 C23 F1 174.6(2)
B1 C22 C23 F1 -5.2(4)
C27 C22 C23 C24 -3.5(4)
B1 C22 C23 C24 176.7(3)
F1 C23 C24 F2 2.2(4)
C22 C23 C24 F2 -179.6(3)
F1 C23 C24 C25 -176.9(2)
C22 C23 C24 C25 1.3(4)
F2 C24 C25 F3 1.4(4)
C23 C24 C25 F3 -179.5(3)
F2 C24 C25 C26 -178.5(3)
C23 C24 C25 C26 0.6(4)
F3 C25 C26 F4 0.4(4)
C24 C25 C26 F4 -179.7(3)
F3 C25 C26 C27 -179.7(3)
C24 C25 C26 C27 0.2(4)
C23 C22 C27 F5 -175.6(2)
B1 C22 C27 F5 4.1(4)
C23 C22 C27 C26 4.3(4)
B1 C22 C27 C26 -176.0(3)
F4 C26 C27 F5 -3.0(4)
C25 C26 C27 F5 177.1(2)
F4 C26 C27 C22 177.0(2)
C25 C26 C27 C22 -2.9(4)
C33 C28 C29 F6 -178.4(2)
B1 C28 C29 F6 -2.6(3)
C33 C28 C29 C30 2.3(4)
B1 C28 C29 C30 178.2(2)
F6 C29 C30 F7 -0.3(4)
C28 C29 C30 F7 179.0(2)
F6 C29 C30 C31 179.1(2)
C28 C29 C30 C31 -1.7(4)
F7 C30 C31 F8 0.3(4)
C29 C30 C31 F8 -179.1(3)
F7 C30 C31 C32 179.9(3)
C29 C30 C31 C32 0.5(4)
F8 C31 C32 F9 0.3(5)
C30 C31 C32 F9 -179.3(3)
F8 C31 C32 C33 179.3(3)
C30 C31 C32 C33 -0.3(5)
F9 C32 C33 F10 1.5(4)
C31 C32 C33 F10 -177.4(3)
F9 C32 C33 C28 -179.8(3)
C31 C32 C33 C28 1.2(5)
C29 C28 C33 F10 176.5(2)
B1 C28 C33 F10 1.0(4)
C29 C28 C33 C32 -2.1(4)
B1 C28 C33 C32 -177.6(3)
C39 C34 C35 F11 -177.4(2)
B1 C34 C35 F11 -1.4(4)
C39 C34 C35 C36 1.5(4)
B1 C34 C35 C36 177.4(3)
F11 C35 C36 F12 -0.7(4)
C34 C35 C36 F12 -179.6(3)
F11 C35 C36 C37 178.5(2)
C34 C35 C36 C37 -0.5(4)
F12 C36 C37 F13 0.4(4)
C35 C36 C37 F13 -178.8(3)
F12 C36 C37 C38 178.4(3)
C35 C36 C37 C38 -0.8(4)
F13 C37 C38 F14 0.4(4)
C36 C37 C38 F14 -177.5(2)
F13 C37 C38 C39 178.9(2)
C36 C37 C38 C39 0.9(4)
F14 C38 C39 F15 -1.3(4)
C37 C38 C39 F15 -179.7(2)
F14 C38 C39 C34 178.6(2)
C37 C38 C39 C34 0.2(4)
C35 C34 C39 F15 178.6(2)
B1 C34 C39 F15 2.3(3)
C35 C34 C39 C38 -1.3(4)
B1 C34 C39 C38 -177.7(2)
C52 S1 C40 C45 -28.6(3)
C46 S1 C40 C45 81.6(3)
C52 S1 C40 C41 155.3(2)
C46 S1 C40 C41 -94.5(2)
C45 C40 C41 C42 -1.8(4)
S1 C40 C41 C42 174.3(2)
C40 C41 C42 C43 1.1(5)
C41 C42 C43 C44 0.8(5)
C42 C43 C44 C45 -2.2(5)
C41 C40 C45 C44 0.4(4)
S1 C40 C45 C44 -175.4(2)
C43 C44 C45 C40 1.6(5)
C40 S1 C46 C51 -164.1(2)
C52 S1 C46 C51 -51.9(2)
C40 S1 C46 C47 21.6(3)
C52 S1 C46 C47 133.8(2)
C51 C46 C47 C48 -0.3(4)
S1 C46 C47 C48 173.7(2)
C46 C47 C48 C49 0.7(5)
C47 C48 C49 C50 -0.3(5)
C48 C49 C50 C51 -0.6(5)
C47 C46 C51 C50 -0.6(4)
S1 C46 C51 C50 -174.7(2)
C49 C50 C51 C46 1.0(5)
C40 S1 C52 C53 78.8(3)
C46 S1 C52 C53 -30.0(3)
C40 S1 C52 C57 -103.3(2)
C46 S1 C52 C57 147.9(2)
C57 C52 C53 C54 1.3(4)
S1 C52 C53 C54 179.1(2)
C52 C53 C54 C55 -0.8(4)
C53 C54 C55 C56 0.3(4)
C54 C55 C56 C57 -0.3(5)
C55 C56 C57 C52 0.7(4)
C53 C52 C57 C56 -1.3(4)
S1 C52 C57 C56 -179.3(2)
C21 O1 B1 C34 72.7(3)
C21 O1 B1 C28 -53.2(3)
C21 O1 B1 C22 -174.4(2)
C35 C34 B1 O1 -1.2(4)
C39 C34 B1 O1 174.6(2)
C35 C34 B1 C28 121.7(3)
C39 C34 B1 C28 -62.5(3)
C35 C34 B1 C22 -111.5(3)
C39 C34 B1 C22 64.2(3)
C29 C28 B1 O1 -57.4(3)
C33 C28 B1 O1 117.8(3)
C29 C28 B1 C34 177.2(2)
C33 C28 B1 C34 -7.6(4)
C29 C28 B1 C22 55.3(3)
C33 C28 B1 C22 -129.5(3)
C27 C22 B1 O1 127.8(3)
C23 C22 B1 O1 -52.5(3)
C27 C22 B1 C34 -114.4(3)
C23 C22 B1 C34 65.3(3)
C27 C22 B1 C28 11.5(4)
C23 C22 B1 C28 -168.8(2)
